data_4107093
loop_
_publ_author_name
'Feng Cai'
'Xiaotao Pu'
'Xiangbing Qi'
'Vincent Lynch'
'Akella Radha'
'Joseph M. Ready'

_publ_section_title
;
 Chiral Allene-Containing Phosphines in Asymmetric Catalysis
;
_journal_name_full 'Journal of the American Chemical Society'
_journal_page_first 18066
_journal_page_last 18069
_journal_paper_doi 10.1021/ja207748r
_journal_volume 133
_journal_year 2011
_chemical_formula_moiety 'C52 H31 P2 F24 1-, Cl 1-, Pt 2+, C H2 Cl2'
_chemical_formula_sum 'C53 H33 Cl3 F24 P2 Pt'
_chemical_formula_weight 1489.17
_chemical_name_systematic
;
 ?
;
_space_group_IT_number 2
_symmetry_cell_setting triclinic
_symmetry_space_group_name_Hall '-P 1'
_symmetry_space_group_name_H-M 'P -1'
_atom_sites_solution_hydrogens geom
_atom_sites_solution_primary direct
_atom_sites_solution_secondary difmap
_audit_creation_method SHELXL-97
_cell_angle_alpha 91.562(2)
_cell_angle_beta 95.931(2)
_cell_angle_gamma 116.391(2)
_cell_formula_units_Z 2
_cell_length_a 12.9845(3)
_cell_length_b 13.4713(4)
_cell_length_c 17.6974(7)
_cell_measurement_reflns_used 37373
_cell_measurement_temperature 153(2)
_cell_measurement_theta_max 30.0
_cell_measurement_theta_min 1.0
_cell_volume 2748.81(16)
_computing_cell_refinement 'Collect software, Nonius B.V. 1998'
_computing_data_collection 'Collect software, Nonius B.V. 1998'
_computing_data_reduction
;
DENZO and Scalepack (Otwinoski and Minor, 1997)
;
_computing_molecular_graphics 'XP SHELXTL/PC, Siemens Analytical'
_computing_structure_refinement 'XL SHELXTL/PC, Siemens Analytical'
_computing_structure_solution
;
SIR97 - Altomare A., Burla M.C., Camalli M., Cascarano G.L., Giacovazzo C., 
Guagliardi A., Moliterni A.G.G., Polidori G.,Spagna R.
;
_diffrn_ambient_temperature 153(2)
_diffrn_measured_fraction_theta_full 0.994
_diffrn_measured_fraction_theta_max 0.994
_diffrn_measurement_device_type 'Nonius Kappa CCD'
_diffrn_measurement_method \w-scans
_diffrn_radiation_monochromator graphite
_diffrn_radiation_source 'fine-focus sealed tube'
_diffrn_radiation_type MoK\a
_diffrn_radiation_wavelength 0.71069
_diffrn_reflns_av_R_equivalents 0.0449
_diffrn_reflns_av_sigmaI/netI 0.0523
_diffrn_reflns_limit_h_max 18
_diffrn_reflns_limit_h_min -18
_diffrn_reflns_limit_k_max 18
_diffrn_reflns_limit_k_min -18
_diffrn_reflns_limit_l_max 24
_diffrn_reflns_limit_l_min -21
_diffrn_reflns_number 48587
_diffrn_reflns_theta_full 30.00
_diffrn_reflns_theta_max 30.00
_diffrn_reflns_theta_min 1.69
_exptl_absorpt_coefficient_mu 2.875
_exptl_absorpt_correction_T_max 0.888
_exptl_absorpt_correction_T_min 0.569
_exptl_absorpt_correction_type analytical
_exptl_absorpt_process_details
;
N.W. Alcock (1970). Cryst. Computing, p271
;
_exptl_crystal_colour yellow
_exptl_crystal_density_diffrn 1.799
_exptl_crystal_description plates
_exptl_crystal_F_000 1452
_exptl_crystal_size_max 0.25
_exptl_crystal_size_mid 0.18
_exptl_crystal_size_min 0.04
_platon_squeeze_details
;
;
_refine_diff_density_max 0.893
_refine_diff_density_min -0.695
_refine_diff_density_rms 0.111
_refine_ls_extinction_method none
_refine_ls_goodness_of_fit_ref 1.059
_refine_ls_hydrogen_treatment constr
_refine_ls_matrix_type full
_refine_ls_number_parameters 842
_refine_ls_number_reflns 15939
_refine_ls_number_restraints 882
_refine_ls_restrained_S_all 1.402
_refine_ls_R_factor_all 0.0431
_refine_ls_R_factor_gt 0.0329
_refine_ls_shift/su_max 0.011
_refine_ls_shift/su_mean 0.001
_refine_ls_structure_factor_coef Fsqd
_refine_ls_weighting_details 'calc w=1/[\s^2^(Fo^2^)+(0.0267P)^2^+0.7275P] where P=(Fo^2^+2Fc^2^)/3'
_refine_ls_weighting_scheme calc
_refine_ls_wR_factor_gt 0.0653
_refine_ls_wR_factor_ref 0.0676
_reflns_number_gt 13799
_reflns_number_total 15939
_reflns_threshold_expression >2sigma(I)
_cod_data_source_file ja207748r_si_004.cif
_cod_data_source_block pt1
_cod_original_cell_volume 2748.81(15)
_cod_database_code 4107093

loop_
_symmetry_equiv_pos_as_xyz
'x, y, z'
'-x, -y, -z'

loop_
_atom_site_label
_atom_site_type_symbol
_atom_site_fract_x
_atom_site_fract_y
_atom_site_fract_z
_atom_site_U_iso_or_equiv
_atom_site_adp_type
_atom_site_occupancy
_atom_site_symmetry_multiplicity
_atom_site_calc_flag
_atom_site_refinement_flags
_atom_site_disorder_assembly
_atom_site_disorder_group
Pt1 Pt 0.795974(10) 0.420884(9) 0.841566(6) 0.01936(4) Uani 1 1 d . . .
Cl1 Cl 0.64699(7) 0.32134(7) 0.91694(5) 0.02893(18) Uani 1 1 d . . .
P1 P 0.82010(7) 0.59755(7) 0.86698(4) 0.01952(16) Uani 1 1 d . . .
P2 P 0.77226(7) 0.28762(7) 0.75181(5) 0.02030(16) Uani 1 1 d . . .
F7 F 0.4987(2) 0.7860(2) 0.89790(19) 0.0695(9) Uani 1 1 d U . .
F8 F 0.5857(3) 0.8801(2) 1.00304(15) 0.0662(8) Uani 1 1 d U . .
F9 F 0.6737(2) 0.90938(19) 0.90516(15) 0.0550(7) Uani 1 1 d U . .
F10 F 0.7195(2) 0.6228(2) 1.17646(13) 0.0635(8) Uani 1 1 d U . .
F11 F 0.5374(3) 0.5535(3) 1.14584(16) 0.0810(10) Uani 1 1 d U . .
F12 F 0.6287(3) 0.4626(2) 1.12015(14) 0.0647(8) Uani 1 1 d U . .
F13 F 1.0273(3) 0.2569(3) 0.54352(15) 0.0764(10) Uani 1 1 d U . .
F14 F 1.1824(3) 0.2918(4) 0.6091(2) 0.1081(14) Uani 1 1 d U . .
F15 F 1.0635(4) 0.1246(3) 0.57524(19) 0.0998(14) Uani 1 1 d U . .
F16 F 1.0886(3) 0.1707(3) 0.92301(16) 0.0808(10) Uani 1 1 d U . .
F17 F 0.9375(2) 0.0228(2) 0.88775(15) 0.0551(7) Uani 1 1 d U . .
F18 F 1.0922(3) 0.0510(3) 0.84314(19) 0.1003(13) Uani 1 1 d U . .
C1 C 0.7680(3) 0.3572(3) 0.66616(18) 0.0228(6) Uani 1 1 d . . .
C2 C 0.6740(3) 0.3097(3) 0.60811(19) 0.0292(7) Uani 1 1 d . . .
H2 H 0.6162 0.2357 0.6105 0.035 Uiso 1 1 calc R . .
C3 C 0.6639(3) 0.3684(3) 0.5477(2) 0.0349(8) Uani 1 1 d . . .
H3 H 0.6008 0.3346 0.5081 0.042 Uiso 1 1 calc R . .
C4 C 0.7465(3) 0.4771(3) 0.5452(2) 0.0327(8) Uani 1 1 d . . .
H4 H 0.7386 0.5193 0.5049 0.039 Uiso 1 1 calc R . .
C5 C 0.8412(3) 0.5246(3) 0.60169(19) 0.0282(7) Uani 1 1 d . . .
H5 H 0.8975 0.5991 0.5987 0.034 Uiso 1 1 calc R . .
C6 C 0.8562(3) 0.4667(3) 0.66256(18) 0.0214(6) Uani 1 1 d . . .
C7 C 0.9618(3) 0.5157(2) 0.72174(18) 0.0222(6) Uani 1 1 d . . .
C8 C 0.9450(3) 0.5023(2) 0.79492(18) 0.0214(6) Uani 1 1 d . . .
C9 C 1.0282(3) 0.5435(3) 0.86721(19) 0.0248(7) Uani 1 1 d . . .
C10 C 1.0559(3) 0.6574(3) 0.89852(18) 0.0252(7) Uani 1 1 d . . .
C11 C 0.9705(3) 0.6956(3) 0.89727(18) 0.0228(7) Uani 1 1 d . . .
C12 C 1.0020(3) 0.8044(3) 0.92536(19) 0.0285(7) Uani 1 1 d . . .
H12 H 0.9449 0.8305 0.9244 0.034 Uiso 1 1 calc R . .
C13 C 1.1157(3) 0.8747(3) 0.9546(2) 0.0352(8) Uani 1 1 d . . .
H13 H 1.1367 0.9492 0.9723 0.042 Uiso 1 1 calc R . .
C14 C 1.1989(3) 0.8364(3) 0.9582(2) 0.0377(9) Uani 1 1 d . . .
H14 H 1.2762 0.8839 0.9801 0.045 Uiso 1 1 calc R . .
C15 C 1.1696(3) 0.7293(3) 0.9300(2) 0.0332(8) Uani 1 1 d . . .
H15 H 1.2275 0.7042 0.9321 0.040 Uiso 1 1 calc R . .
C16 C 1.0659(3) 0.4809(3) 0.9072(2) 0.0351(8) Uani 1 1 d . . .
H16A H 1.1106 0.5091 0.9558 0.051(13) Uiso 1 1 calc R . .
H16B H 1.0482 0.4082 0.8871 0.041(11) Uiso 1 1 calc R . .
C17 C 1.0827(3) 0.5800(3) 0.6938(2) 0.0289(7) Uani 1 1 d . . .
C18 C 1.1169(3) 0.7051(3) 0.6980(2) 0.0403(9) Uani 1 1 d . . .
H18A H 1.1240 0.7324 0.7511 0.060 Uiso 1 1 calc R . .
H18B H 1.0573 0.7177 0.6672 0.060 Uiso 1 1 calc R . .
H18C H 1.1914 0.7450 0.6784 0.060 Uiso 1 1 calc R . .
C19 C 1.1767(3) 0.5623(4) 0.7430(2) 0.0447(10) Uani 1 1 d . . .
H19A H 1.1909 0.5997 0.7940 0.067 Uiso 1 1 calc R . .
H19B H 1.2485 0.5935 0.7194 0.067 Uiso 1 1 calc R . .
H19C H 1.1508 0.4826 0.7470 0.067 Uiso 1 1 calc R . .
C20 C 1.0847(3) 0.5412(3) 0.6112(2) 0.0381(9) Uani 1 1 d . . .
H20A H 1.1636 0.5801 0.5978 0.057 Uiso 1 1 calc R . .
H20B H 1.0320 0.5580 0.5763 0.057 Uiso 1 1 calc R . .
H20C H 1.0598 0.4609 0.6073 0.057 Uiso 1 1 calc R . .
C21 C 0.7740(3) 0.6355(3) 0.77617(17) 0.0211(6) Uani 1 1 d . . .
C22 C 0.6621(3) 0.5647(3) 0.74175(18) 0.0243(7) Uani 1 1 d . . .
H22 H 0.6159 0.4997 0.7652 0.029 Uiso 1 1 calc R . .
C23 C 0.6180(3) 0.5880(3) 0.67414(19) 0.0295(8) Uani 1 1 d . A .
C24 C 0.6857(3) 0.6820(3) 0.63824(19) 0.0326(8) Uani 1 1 d . . .
H24 H 0.6559 0.6979 0.5913 0.039 Uiso 1 1 calc R . .
C25 C 0.7964(3) 0.7510(3) 0.67201(19) 0.0302(8) Uani 1 1 d . B .
C26 C 0.8416(3) 0.7293(3) 0.74089(18) 0.0258(7) Uani 1 1 d . . .
H26 H 0.9180 0.7783 0.7636 0.031 Uiso 1 1 calc R . .
C27 C 0.4952(3) 0.5132(3) 0.6412(2) 0.0423(10) Uani 1 1 d D . .
F1 F 0.4563(9) 0.4103(5) 0.6658(4) 0.073(3) Uani 0.53 1 d PDU A 1
F2 F 0.4205(7) 0.5474(7) 0.6542(5) 0.085(3) Uani 0.53 1 d PDU A 1
F3 F 0.4810(7) 0.4904(7) 0.5654(3) 0.083(3) Uani 0.53 1 d PDU A 1
F1A F 0.4716(9) 0.4106(6) 0.6325(6) 0.078(3) Uani 0.47 1 d PDU A 2
F2A F 0.4241(7) 0.5202(8) 0.6887(4) 0.067(3) Uani 0.47 1 d PDU A 2
F3A F 0.4669(8) 0.5477(8) 0.5777(4) 0.103(4) Uani 0.47 1 d PDU A 2
C28 C 0.8686(4) 0.8546(3) 0.6358(2) 0.0442(10) Uani 1 1 d D . .
F4 F 0.8710(8) 0.8430(9) 0.5630(3) 0.091(4) Uani 0.54 1 d PDU B 1
F5 F 0.8351(8) 0.9331(7) 0.6473(6) 0.054(2) Uani 0.54 1 d PDU B 1
F6 F 0.9819(5) 0.9064(6) 0.6683(4) 0.062(2) Uani 0.54 1 d PDU B 1
F4A F 0.9727(7) 0.8679(9) 0.6325(6) 0.088(3) Uani 0.46 1 d PDU B 2
F5A F 0.8213(8) 0.8439(9) 0.5625(3) 0.071(3) Uani 0.46 1 d PDU B 2
F6A F 0.8677(10) 0.9425(9) 0.6663(7) 0.071(4) Uani 0.46 1 d PDU B 2
C29 C 0.7373(3) 0.6348(3) 0.92982(17) 0.0209(6) Uani 1 1 d . . .
C30 C 0.7000(3) 0.7154(3) 0.91247(18) 0.0235(7) Uani 1 1 d . . .
H30 H 0.7156 0.7505 0.8663 0.028 Uiso 1 1 calc R . .
C31 C 0.6399(3) 0.7445(3) 0.96268(19) 0.0252(7) Uani 1 1 d . . .
C32 C 0.6162(3) 0.6936(3) 1.03018(19) 0.0273(7) Uani 1 1 d . . .
H32 H 0.5753 0.7133 1.0644 0.033 Uiso 1 1 calc R . .
C33 C 0.6529(3) 0.6130(3) 1.04721(18) 0.0254(7) Uani 1 1 d . . .
C34 C 0.7118(3) 0.5830(3) 0.99752(18) 0.0234(7) Uani 1 1 d . . .
H34 H 0.7350 0.5270 1.0095 0.028 Uiso 1 1 calc R . .
C35 C 0.5989(3) 0.8289(3) 0.9422(2) 0.0336(8) Uani 1 1 d . . .
C36 C 0.6342(3) 0.5634(3) 1.1216(2) 0.0321(8) Uani 1 1 d . . .
C37 C 0.8838(3) 0.2414(3) 0.74389(18) 0.0224(6) Uani 1 1 d . . .
C38 C 0.9338(3) 0.2501(3) 0.67701(19) 0.0261(7) Uani 1 1 d . . .
H38 H 0.9104 0.2807 0.6348 0.031 Uiso 1 1 calc R . .
C39 C 1.0183(3) 0.2140(3) 0.6720(2) 0.0282(7) Uani 1 1 d . . .
C40 C 1.0512(3) 0.1674(3) 0.7325(2) 0.0284(7) Uani 1 1 d . . .
H40 H 1.1093 0.1435 0.7290 0.034 Uiso 1 1 calc R . .
C41 C 0.9990(3) 0.1557(3) 0.79820(19) 0.0260(7) Uani 1 1 d . . .
C42 C 0.9168(3) 0.1943(3) 0.80504(19) 0.0245(7) Uani 1 1 d . . .
H42 H 0.8835 0.1886 0.8511 0.029 Uiso 1 1 calc R . .
C43 C 1.0724(4) 0.2216(4) 0.6004(2) 0.0453(10) Uani 1 1 d . . .
C44 C 1.0299(4) 0.1006(4) 0.8626(2) 0.0424(10) Uani 1 1 d . . .
C45 C 0.6387(3) 0.1576(3) 0.74106(18) 0.0232(7) Uani 1 1 d . . .
C46 C 0.5374(3) 0.1610(3) 0.75749(19) 0.0255(7) Uani 1 1 d . . .
H46 H 0.5388 0.2303 0.7715 0.031 Uiso 1 1 calc R . .
C47 C 0.4350(3) 0.0639(3) 0.7535(2) 0.0290(7) Uani 1 1 d . C .
C48 C 0.4317(3) -0.0379(3) 0.7333(2) 0.0373(9) Uani 1 1 d . . .
H48 H 0.3617 -0.1047 0.7316 0.045 Uiso 1 1 calc R . .
C49 C 0.5314(3) -0.0409(3) 0.7158(2) 0.0370(9) Uani 1 1 d . D .
C50 C 0.6348(3) 0.0560(3) 0.7192(2) 0.0305(8) Uani 1 1 d . . .
H50 H 0.7027 0.0528 0.7067 0.037 Uiso 1 1 calc R . .
C51 C 0.3276(3) 0.0672(3) 0.7738(2) 0.0388(9) Uani 1 1 d D . .
F19 F 0.2392(8) 0.0183(7) 0.7193(4) 0.067(3) Uani 0.51 1 d PDU C 1
F20 F 0.3375(8) 0.1654(5) 0.7919(5) 0.066(2) Uani 0.51 1 d PDU C 1
F21 F 0.2914(7) 0.0092(6) 0.8341(4) 0.077(2) Uani 0.51 1 d PDU C 1
F19A F 0.3222(9) 0.1588(6) 0.7519(5) 0.075(3) Uani 0.49 1 d PDU C 2
F20A F 0.3245(7) 0.0716(7) 0.8478(3) 0.078(3) Uani 0.49 1 d PDU C 2
F21A F 0.2308(8) -0.0160(6) 0.7430(5) 0.066(3) Uani 0.49 1 d PDU C 2
C52 C 0.5300(3) -0.1494(3) 0.6922(3) 0.0602(14) Uani 1 1 d D . .
F22 F 0.5354(9) -0.1702(8) 0.6241(4) 0.093(3) Uani 0.51 1 d PDU D 1
F23 F 0.6239(5) -0.1547(6) 0.7335(5) 0.056(2) Uani 0.51 1 d PDU D 1
F24 F 0.4445(5) -0.2344(5) 0.7216(5) 0.080(2) Uani 0.51 1 d PDU D 1
F22A F 0.5820(7) -0.1363(7) 0.6263(4) 0.059(2) Uani 0.49 1 d PDU D 2
F23A F 0.5831(8) -0.1876(8) 0.7371(5) 0.084(3) Uani 0.49 1 d PDU D 2
F24A F 0.4231(5) -0.2278(5) 0.6640(5) 0.086(2) Uani 0.49 1 d PDU D 2

loop_
_atom_site_aniso_label
_atom_site_aniso_U_11
_atom_site_aniso_U_22
_atom_site_aniso_U_33
_atom_site_aniso_U_23
_atom_site_aniso_U_13
_atom_site_aniso_U_12
Pt1 0.01666(6) 0.02225(7) 0.02153(7) 0.00130(4) 0.00324(4) 0.01072(5)
Cl1 0.0261(4) 0.0317(4) 0.0295(4) 0.0049(3) 0.0117(3) 0.0116(3)
P1 0.0187(4) 0.0224(4) 0.0201(4) 0.0014(3) 0.0027(3) 0.0116(3)
P2 0.0163(4) 0.0204(4) 0.0254(4) 0.0003(3) 0.0039(3) 0.0091(3)
F7 0.0477(16) 0.0478(15) 0.116(2) 0.0009(15) -0.0217(16) 0.0310(13)
F8 0.111(3) 0.0621(17) 0.0631(17) 0.0091(13) 0.0339(16) 0.0676(18)
F9 0.0620(17) 0.0426(14) 0.0803(18) 0.0265(12) 0.0332(14) 0.0350(13)
F10 0.0660(18) 0.0637(16) 0.0308(12) 0.0060(11) -0.0106(12) 0.0057(14)
F11 0.0616(18) 0.156(3) 0.0616(18) 0.0613(19) 0.0432(15) 0.071(2)
F12 0.108(2) 0.0472(15) 0.0424(14) 0.0169(11) 0.0237(15) 0.0345(15)
F13 0.111(3) 0.126(3) 0.0470(16) 0.0346(16) 0.0433(16) 0.094(2)
F14 0.053(2) 0.169(4) 0.082(2) 0.019(2) 0.0465(18) 0.024(2)
F15 0.191(4) 0.085(2) 0.084(2) 0.0343(17) 0.094(3) 0.098(3)
F16 0.069(2) 0.099(2) 0.0478(16) 0.0182(15) -0.0165(14) 0.0176(17)
F17 0.0591(17) 0.0520(15) 0.0651(16) 0.0301(13) 0.0192(13) 0.0308(13)
F18 0.137(3) 0.180(4) 0.083(2) 0.077(2) 0.065(2) 0.145(3)
C1 0.0218(16) 0.0251(16) 0.0249(16) 0.0000(12) 0.0054(13) 0.0132(13)
C2 0.0254(17) 0.0270(18) 0.0327(19) -0.0013(14) 0.0004(14) 0.0104(14)
C3 0.032(2) 0.040(2) 0.0288(19) -0.0022(15) -0.0055(15) 0.0161(17)
C4 0.039(2) 0.040(2) 0.0261(18) 0.0065(15) 0.0062(15) 0.0237(17)
C5 0.0328(19) 0.0279(18) 0.0277(17) 0.0037(13) 0.0111(15) 0.0155(15)
C6 0.0202(15) 0.0229(16) 0.0244(16) -0.0003(12) 0.0073(12) 0.0117(13)
C7 0.0201(15) 0.0180(15) 0.0299(17) 0.0004(12) 0.0054(13) 0.0095(12)
C8 0.0152(14) 0.0194(15) 0.0314(17) -0.0039(12) 0.0034(13) 0.0095(12)
C9 0.0168(15) 0.0288(17) 0.0294(17) -0.0005(13) 0.0032(13) 0.0110(13)
C10 0.0223(16) 0.0290(17) 0.0252(17) -0.0007(13) 0.0003(13) 0.0130(14)
C11 0.0194(15) 0.0237(16) 0.0232(16) -0.0001(12) 0.0010(13) 0.0083(13)
C12 0.0309(19) 0.0281(18) 0.0304(18) 0.0009(14) 0.0041(15) 0.0169(15)
C13 0.034(2) 0.0266(18) 0.039(2) -0.0028(15) 0.0007(16) 0.0088(16)
C14 0.0273(19) 0.034(2) 0.042(2) -0.0083(16) -0.0083(16) 0.0082(16)
C15 0.0215(17) 0.036(2) 0.040(2) -0.0048(16) -0.0053(15) 0.0134(15)
C16 0.0288(19) 0.037(2) 0.043(2) -0.0056(16) -0.0055(16) 0.0210(16)
C17 0.0204(16) 0.0276(18) 0.0372(19) 0.0013(14) 0.0111(14) 0.0080(14)
C18 0.032(2) 0.032(2) 0.047(2) -0.0006(17) 0.0144(18) 0.0037(16)
C19 0.0195(18) 0.059(3) 0.058(3) 0.009(2) 0.0113(18) 0.0182(18)
C20 0.032(2) 0.040(2) 0.043(2) 0.0018(17) 0.0201(17) 0.0133(17)
C21 0.0229(16) 0.0261(16) 0.0208(15) 0.0013(12) 0.0052(12) 0.0165(13)
C22 0.0221(16) 0.0285(17) 0.0258(16) 0.0024(13) 0.0050(13) 0.0142(14)
C23 0.0306(19) 0.040(2) 0.0245(17) -0.0017(14) -0.0008(14) 0.0231(16)
C24 0.044(2) 0.048(2) 0.0235(17) 0.0093(15) 0.0091(16) 0.0353(19)
C25 0.040(2) 0.0357(19) 0.0281(18) 0.0098(14) 0.0141(16) 0.0264(17)
C26 0.0269(17) 0.0281(17) 0.0266(17) 0.0018(13) 0.0072(14) 0.0152(14)
C27 0.034(2) 0.064(3) 0.032(2) 0.0009(19) -0.0033(17) 0.027(2)
F1 0.056(5) 0.061(4) 0.065(4) 0.005(3) -0.031(4) 0.000(3)
F2 0.043(3) 0.090(5) 0.129(7) -0.044(5) -0.025(5) 0.047(3)
F3 0.063(4) 0.125(6) 0.041(3) -0.023(4) -0.014(3) 0.030(4)
F1A 0.046(4) 0.056(5) 0.130(8) -0.047(5) -0.027(5) 0.032(4)
F2A 0.025(3) 0.112(6) 0.058(4) -0.013(4) 0.003(3) 0.027(3)
F3A 0.068(5) 0.118(7) 0.071(5) 0.044(5) -0.043(4) 0.005(5)
C28 0.056(3) 0.049(3) 0.041(2) 0.0187(19) 0.018(2) 0.031(2)
F4 0.126(7) 0.072(4) 0.048(4) 0.005(3) 0.059(4) 0.010(5)
F5 0.047(4) 0.033(4) 0.091(6) 0.019(3) 0.017(4) 0.022(3)
F6 0.037(3) 0.063(4) 0.085(5) 0.047(4) 0.019(3) 0.016(3)
F4A 0.062(5) 0.099(7) 0.124(8) 0.075(6) 0.049(5) 0.044(4)
F5A 0.093(7) 0.072(5) 0.036(4) 0.039(3) 0.024(3) 0.021(5)
F6A 0.084(8) 0.036(4) 0.069(6) 0.000(4) 0.027(5) 0.003(4)
C29 0.0166(15) 0.0241(16) 0.0233(16) -0.0017(12) 0.0016(12) 0.0107(13)
C30 0.0229(16) 0.0252(16) 0.0241(16) 0.0008(12) 0.0044(13) 0.0121(13)
C31 0.0225(16) 0.0227(16) 0.0315(18) -0.0016(13) 0.0048(14) 0.0111(13)
C32 0.0249(17) 0.0304(18) 0.0286(18) -0.0035(14) 0.0065(14) 0.0140(14)
C33 0.0209(16) 0.0278(17) 0.0242(16) -0.0008(13) 0.0024(13) 0.0083(14)
C34 0.0207(16) 0.0273(17) 0.0245(16) 0.0004(13) 0.0004(13) 0.0134(13)
C35 0.034(2) 0.0310(19) 0.044(2) 0.0006(16) 0.0095(17) 0.0207(16)
C36 0.0265(18) 0.042(2) 0.0288(18) 0.0021(15) 0.0076(15) 0.0154(16)
C37 0.0184(15) 0.0215(16) 0.0278(17) -0.0016(12) 0.0041(13) 0.0093(13)
C38 0.0266(17) 0.0258(17) 0.0305(18) 0.0031(13) 0.0084(14) 0.0151(14)
C39 0.0278(18) 0.0302(18) 0.0331(19) 0.0037(14) 0.0136(15) 0.0167(15)
C40 0.0186(16) 0.0293(18) 0.040(2) -0.0003(14) 0.0077(14) 0.0129(14)
C41 0.0225(16) 0.0271(17) 0.0312(18) 0.0010(13) 0.0042(14) 0.0136(14)
C42 0.0218(16) 0.0262(17) 0.0272(17) 0.0003(13) 0.0063(13) 0.0118(13)
C43 0.050(3) 0.060(3) 0.048(2) 0.021(2) 0.030(2) 0.039(2)
C44 0.043(2) 0.062(3) 0.041(2) 0.013(2) 0.0128(19) 0.039(2)
C45 0.0201(16) 0.0219(16) 0.0266(17) -0.0001(12) 0.0056(13) 0.0081(13)
C46 0.0216(16) 0.0274(17) 0.0296(17) -0.0009(13) 0.0048(13) 0.0129(14)
C47 0.0199(16) 0.0329(19) 0.0332(19) -0.0033(14) 0.0058(14) 0.0107(14)
C48 0.0249(19) 0.0273(19) 0.052(2) -0.0047(16) 0.0084(17) 0.0047(15)
C49 0.0288(19) 0.0219(18) 0.059(3) -0.0052(16) 0.0118(18) 0.0098(15)
C50 0.0225(17) 0.0268(18) 0.044(2) -0.0002(15) 0.0101(15) 0.0116(14)
C51 0.0214(18) 0.040(2) 0.052(2) -0.0051(18) 0.0088(17) 0.0106(16)
F19 0.030(4) 0.099(6) 0.067(4) -0.025(4) -0.010(3) 0.030(4)
F20 0.033(3) 0.048(4) 0.111(6) -0.031(4) 0.022(4) 0.013(3)
F21 0.066(5) 0.107(6) 0.084(5) 0.046(4) 0.053(4) 0.050(4)
F19A 0.048(5) 0.067(5) 0.139(8) 0.030(4) 0.042(5) 0.044(4)
F20A 0.051(4) 0.127(7) 0.057(4) -0.025(4) 0.013(3) 0.040(5)
F21A 0.019(3) 0.051(4) 0.112(7) -0.031(4) 0.012(4) 0.004(3)
C52 0.038(3) 0.026(2) 0.111(5) -0.011(3) 0.021(3) 0.0079(19)
F22 0.127(8) 0.051(6) 0.091(5) -0.039(4) -0.029(5) 0.044(5)
F23 0.050(3) 0.021(3) 0.107(5) 0.006(3) 0.028(3) 0.020(3)
F24 0.066(4) 0.027(3) 0.145(6) 0.002(4) 0.046(4) 0.012(3)
F22A 0.069(5) 0.028(4) 0.079(4) -0.021(3) 0.023(4) 0.020(3)
F23A 0.146(8) 0.044(5) 0.080(5) 0.022(4) 0.036(5) 0.052(5)
F24A 0.048(4) 0.035(3) 0.157(6) -0.048(4) 0.014(4) 0.006(3)

loop_
_atom_type_symbol
_atom_type_description
_atom_type_scat_dispersion_real
_atom_type_scat_dispersion_imag
_atom_type_scat_source
C C 0.0033 0.0016 'International Tables Vol C Tables 4.2.6.8 and 6.1.1.4'
H H 0.0000 0.0000 'International Tables Vol C Tables 4.2.6.8 and 6.1.1.4'
F F 0.0171 0.0103 'International Tables Vol C Tables 4.2.6.8 and 6.1.1.4'
P P 0.1023 0.0942 'International Tables Vol C Tables 4.2.6.8 and 6.1.1.4'
Cl Cl 0.1484 0.1585 'International Tables Vol C Tables 4.2.6.8 and 6.1.1.4'
Pt Pt -1.7033 8.3905 'International Tables Vol C Tables 4.2.6.8 and 6.1.1.4'

loop_
_geom_angle_atom_site_label_1
_geom_angle_atom_site_label_2
_geom_angle_atom_site_label_3
_geom_angle
C8 Pt1 P2 80.73(9)
C8 Pt1 P1 82.27(9)
P2 Pt1 P1 146.90(3)
C8 Pt1 Cl1 168.16(9)
P2 Pt1 Cl1 101.96(3)
P1 Pt1 Cl1 100.49(3)
C11 P1 C21 108.30(15)
C11 P1 C29 104.96(15)
C21 P1 C29 100.59(14)
C11 P1 Pt1 112.51(11)
C21 P1 Pt1 104.57(10)
C29 P1 Pt1 124.46(11)
C1 P2 C45 106.14(15)
C1 P2 C37 105.16(15)
C45 P2 C37 103.04(15)
C1 P2 Pt1 100.34(10)
C45 P2 Pt1 118.79(11)
C37 P2 Pt1 121.64(11)
C2 C1 C6 120.1(3)
C2 C1 P2 121.3(3)
C6 C1 P2 118.3(2)
C3 C2 C1 121.2(3)
C3 C2 H2 119.4
C1 C2 H2 119.4
C2 C3 C4 119.4(3)
C2 C3 H3 120.3
C4 C3 H3 120.3
C3 C4 C5 120.0(3)
C3 C4 H4 120.0
C5 C4 H4 120.0
C4 C5 C6 122.2(3)
C4 C5 H5 118.9
C6 C5 H5 118.9
C5 C6 C1 117.0(3)
C5 C6 C7 122.5(3)
C1 C6 C7 120.5(3)
C8 C7 C6 117.5(3)
C8 C7 C17 124.5(3)
C6 C7 C17 117.9(3)
C7 C8 C9 131.5(3)
C7 C8 Pt1 130.0(2)
C9 C8 Pt1 98.5(2)
C16 C9 C10 120.1(3)
C16 C9 C8 124.2(3)
C10 C9 C8 115.2(3)
C15 C10 C11 118.8(3)
C15 C10 C9 119.4(3)
C11 C10 C9 121.9(3)
C12 C11 C10 119.5(3)
C12 C11 P1 121.5(3)
C10 C11 P1 118.8(2)
C13 C12 C11 120.6(3)
C13 C12 H12 119.7
C11 C12 H12 119.7
C12 C13 C14 120.1(3)
C12 C13 H13 119.9
C14 C13 H13 119.9
C15 C14 C13 120.2(3)
C15 C14 H14 119.9
C13 C14 H14 119.9
C14 C15 C10 120.9(3)
C14 C15 H15 119.6
C10 C15 H15 119.6
C9 C16 H16A 120.0
C9 C16 H16B 120.0
H16A C16 H16B 120.0
C19 C17 C18 108.5(3)
C19 C17 C20 105.8(3)
C18 C17 C20 108.7(3)
C19 C17 C7 111.4(3)
C18 C17 C7 109.6(3)
C20 C17 C7 112.7(3)
C17 C18 H18A 109.5
C17 C18 H18B 109.5
H18A C18 H18B 109.5
C17 C18 H18C 109.5
H18A C18 H18C 109.5
H18B C18 H18C 109.5
C17 C19 H19A 109.5
C17 C19 H19B 109.5
H19A C19 H19B 109.5
C17 C19 H19C 109.5
H19A C19 H19C 109.5
H19B C19 H19C 109.5
C17 C20 H20A 109.5
C17 C20 H20B 109.5
H20A C20 H20B 109.5
C17 C20 H20C 109.5
H20A C20 H20C 109.5
H20B C20 H20C 109.5
C26 C21 C22 119.2(3)
C26 C21 P1 124.5(3)
C22 C21 P1 116.2(2)
C23 C22 C21 120.6(3)
C23 C22 H22 119.7
C21 C22 H22 119.7
C22 C23 C24 120.4(3)
C22 C23 C27 118.9(3)
C24 C23 C27 120.6(3)
C25 C24 C23 118.8(3)
C25 C24 H24 120.6
C23 C24 H24 120.6
C24 C25 C26 121.5(3)
C24 C25 C28 119.5(3)
C26 C25 C28 119.0(3)
C21 C26 C25 119.5(3)
C21 C26 H26 120.3
C25 C26 H26 120.3
F1A C27 F3A 111.1(6)
F1A C27 F2A 106.5(6)
F3A C27 F2A 104.5(6)
F2 C27 F1 106.2(6)
F2 C27 F3 106.0(5)
F1 C27 F3 101.3(5)
F1A C27 C23 114.2(6)
F2 C27 C23 115.7(5)
F3A C27 C23 111.1(5)
F2A C27 C23 108.8(5)
F1 C27 C23 112.5(5)
F3 C27 C23 113.8(5)
F4A C28 F6A 111.9(7)
F4 C28 F5 107.1(6)
F4A C28 F5A 105.4(6)
F6A C28 F5A 105.4(6)
F4 C28 F6 106.0(5)
F5 C28 F6 101.6(5)
F4A C28 C25 112.6(6)
F6A C28 C25 113.0(7)
F4 C28 C25 116.1(6)
F5 C28 C25 111.5(6)
F5A C28 C25 108.0(5)
F6 C28 C25 113.4(4)
C34 C29 C30 119.0(3)
C34 C29 P1 119.4(2)
C30 C29 P1 121.7(2)
C31 C30 C29 120.3(3)
C31 C30 H30 119.8
C29 C30 H30 119.8
C32 C31 C30 120.3(3)
C32 C31 C35 120.3(3)
C30 C31 C35 119.3(3)
C31 C32 C33 119.3(3)
C31 C32 H32 120.4
C33 C32 H32 120.4
C34 C33 C32 120.9(3)
C34 C33 C36 119.6(3)
C32 C33 C36 119.4(3)
C33 C34 C29 120.2(3)
C33 C34 H34 119.9
C29 C34 H34 119.9
F7 C35 F8 106.7(3)
F7 C35 F9 106.5(3)
F8 C35 F9 105.7(3)
F7 C35 C31 113.0(3)
F8 C35 C31 112.5(3)
F9 C35 C31 112.1(3)
F11 C36 F10 106.5(3)
F11 C36 F12 106.1(3)
F10 C36 F12 104.8(3)
F11 C36 C33 113.0(3)
F10 C36 C33 112.5(3)
F12 C36 C33 113.3(3)
C42 C37 C38 119.7(3)
C42 C37 P2 119.4(2)
C38 C37 P2 120.8(2)
C37 C38 C39 120.0(3)
C37 C38 H38 120.0
C39 C38 H38 120.0
C40 C39 C38 120.4(3)
C40 C39 C43 118.7(3)
C38 C39 C43 120.9(3)
C39 C40 C41 119.6(3)
C39 C40 H40 120.2
C41 C40 H40 120.2
C40 C41 C42 120.7(3)
C40 C41 C44 120.1(3)
C42 C41 C44 119.2(3)
C37 C42 C41 119.5(3)
C37 C42 H42 120.3
C41 C42 H42 120.3
F14 C43 F13 104.0(4)
F14 C43 F15 107.2(4)
F13 C43 F15 106.4(4)
F14 C43 C39 112.6(4)
F13 C43 C39 114.1(3)
F15 C43 C39 111.9(3)
F18 C44 F16 107.7(4)
F18 C44 F17 106.1(4)
F16 C44 F17 105.0(3)
F18 C44 C41 112.2(3)
F16 C44 C41 112.7(4)
F17 C44 C41 112.5(3)
C50 C45 C46 119.3(3)
C50 C45 P2 122.7(3)
C46 C45 P2 118.0(2)
C47 C46 C45 120.2(3)
C47 C46 H46 119.9
C45 C46 H46 119.9
C46 C47 C48 120.5(3)
C46 C47 C51 120.2(3)
C48 C47 C51 119.3(3)
C49 C48 C47 119.2(3)
C49 C48 H48 120.4
C47 C48 H48 120.4
C48 C49 C50 121.0(3)
C48 C49 C52 120.4(3)
C50 C49 C52 118.6(3)
C45 C50 C49 119.9(3)
C45 C50 H50 120.1
C49 C50 H50 120.1
F21A C51 F20A 107.1(6)
F20 C51 F19 107.8(6)
F21A C51 F19A 105.9(6)
F20A C51 F19A 104.6(5)
F20 C51 F21 105.3(5)
F19 C51 F21 104.2(5)
F20 C51 C47 115.6(5)
F21A C51 C47 114.8(6)
F20A C51 C47 112.6(5)
F19 C51 C47 112.4(6)
F19A C51 C47 111.0(5)
F21 C51 C47 110.7(5)
F22 C52 F24 113.1(5)
F23A C52 F24A 112.0(6)
F23A C52 F22A 104.7(6)
F22 C52 F23 105.8(6)
F24 C52 F23 98.1(5)
F22 C52 C49 118.8(6)
F23A C52 C49 118.7(7)
F24 C52 C49 110.4(4)
F24A C52 C49 112.5(4)
F22A C52 C49 107.9(5)
F23 C52 C49 108.3(5)

loop_
_geom_bond_atom_site_label_1
_geom_bond_atom_site_label_2
_geom_bond_distance
Pt1 C8 2.030(3)
Pt1 P2 2.2568(8)
Pt1 P1 2.2834(8)
Pt1 Cl1 2.3758(8)
P1 C11 1.816(3)
P1 C21 1.822(3)
P1 C29 1.828(3)
P2 C1 1.813(3)
P2 C45 1.823(3)
P2 C37 1.829(3)
F7 C35 1.318(4)
F8 C35 1.330(4)
F9 C35 1.335(4)
F10 C36 1.325(4)
F11 C36 1.322(4)
F12 C36 1.328(4)
F13 C43 1.317(5)
F14 C43 1.305(5)
F15 C43 1.319(5)
F16 C44 1.323(5)
F17 C44 1.324(5)
F18 C44 1.321(5)
C1 C2 1.402(5)
C1 C6 1.418(4)
C2 C3 1.376(5)
C2 H2 0.9500
C3 C4 1.384(5)
C3 H3 0.9500
C4 C5 1.390(5)
C4 H4 0.9500
C5 C6 1.394(5)
C5 H5 0.9500
C6 C7 1.508(4)
C7 C8 1.339(5)
C7 C17 1.560(5)
C8 C9 1.502(4)
C9 C16 1.333(5)
C9 C10 1.488(5)
C10 C15 1.400(5)
C10 C11 1.413(5)
C11 C12 1.397(5)
C12 C13 1.384(5)
C12 H12 0.9500
C13 C14 1.385(5)
C13 H13 0.9500
C14 C15 1.382(5)
C14 H14 0.9500
C15 H15 0.9500
C16 H16A 0.9500
C16 H16B 0.9500
C17 C19 1.534(5)
C17 C18 1.538(5)
C17 C20 1.544(5)
C18 H18A 0.9800
C18 H18B 0.9800
C18 H18C 0.9800
C19 H19A 0.9800
C19 H19B 0.9800
C19 H19C 0.9800
C20 H20A 0.9800
C20 H20B 0.9800
C20 H20C 0.9800
C21 C26 1.388(4)
C21 C22 1.395(4)
C22 C23 1.377(5)
C22 H22 0.9500
C23 C24 1.395(5)
C23 C27 1.499(5)
C24 C25 1.375(5)
C24 H24 0.9500
C25 C26 1.393(5)
C25 C28 1.500(5)
C26 H26 0.9500
C27 F1A 1.276(7)
C27 F2 1.282(6)
C27 F3A 1.308(6)
C27 F2A 1.341(6)
C27 F1 1.349(6)
C27 F3 1.344(6)
C28 F4A 1.290(7)
C28 F6A 1.294(7)
C28 F4 1.298(6)
C28 F5 1.329(6)
C28 F5A 1.351(7)
C28 F6 1.369(6)
C29 C34 1.398(4)
C29 C30 1.401(4)
C30 C31 1.395(5)
C30 H30 0.9500
C31 C32 1.387(5)
C31 C35 1.493(5)
C32 C33 1.394(5)
C32 H32 0.9500
C33 C34 1.384(5)
C33 C36 1.486(5)
C34 H34 0.9500
C37 C42 1.392(5)
C37 C38 1.391(5)
C38 C39 1.392(5)
C38 H38 0.9500
C39 C40 1.379(5)
C39 C43 1.495(5)
C40 C41 1.384(5)
C40 H40 0.9500
C41 C42 1.394(5)
C41 C44 1.493(5)
C42 H42 0.9500
C45 C50 1.389(5)
C45 C46 1.396(5)
C46 C47 1.383(5)
C46 H46 0.9500
C47 C48 1.390(5)
C47 C51 1.494(5)
C48 C49 1.378(5)
C48 H48 0.9500
C49 C50 1.390(5)
C49 C52 1.500(5)
C50 H50 0.9500
C51 F20 1.300(6)
C51 F21A 1.306(6)
C51 F20A 1.315(6)
C51 F19 1.321(6)
C51 F19A 1.332(6)
C51 F21 1.339(6)
C52 F22 1.247(7)
C52 F23A 1.264(7)
C52 F24 1.355(6)
C52 F24A 1.348(6)
C52 F22A 1.386(7)
C52 F23 1.387(7)

loop_
_geom_torsion_atom_site_label_1
_geom_torsion_atom_site_label_2
_geom_torsion_atom_site_label_3
_geom_torsion_atom_site_label_4
_geom_torsion
C8 Pt1 P1 C11 -40.14(14)
P2 Pt1 P1 C11 -99.73(12)
Cl1 Pt1 P1 C11 128.20(11)
C8 Pt1 P1 C21 77.18(14)
P2 Pt1 P1 C21 17.58(13)
Cl1 Pt1 P1 C21 -114.48(11)
C8 Pt1 P1 C29 -168.69(15)
P2 Pt1 P1 C29 131.71(13)
Cl1 Pt1 P1 C29 -0.35(13)
C8 Pt1 P2 C1 -62.46(14)
P1 Pt1 P2 C1 -2.47(13)
Cl1 Pt1 P2 C1 129.27(11)
C8 Pt1 P2 C45 -177.47(15)
P1 Pt1 P2 C45 -117.48(13)
Cl1 Pt1 P2 C45 14.26(13)
C8 Pt1 P2 C37 52.67(15)
P1 Pt1 P2 C37 112.66(13)
Cl1 Pt1 P2 C37 -115.60(13)
C45 P2 C1 C2 0.2(3)
C37 P2 C1 C2 109.0(3)
Pt1 P2 C1 C2 -124.0(3)
C45 P2 C1 C6 173.5(2)
C37 P2 C1 C6 -77.8(3)
Pt1 P2 C1 C6 49.2(3)
C6 C1 C2 C3 -1.3(5)
P2 C1 C2 C3 171.8(3)
C1 C2 C3 C4 -1.6(6)
C2 C3 C4 C5 2.6(6)
C3 C4 C5 C6 -0.8(5)
C4 C5 C6 C1 -2.1(5)
C4 C5 C6 C7 176.7(3)
C2 C1 C6 C5 3.1(5)
P2 C1 C6 C5 -170.3(2)
C2 C1 C6 C7 -175.7(3)
P2 C1 C6 C7 11.0(4)
C5 C6 C7 C8 135.7(3)
C1 C6 C7 C8 -45.6(4)
C5 C6 C7 C17 -43.2(4)
C1 C6 C7 C17 135.5(3)
C6 C7 C8 C9 -177.1(3)
C17 C7 C8 C9 1.8(5)
C6 C7 C8 Pt1 1.8(4)
C17 C7 C8 Pt1 -179.3(2)
P2 Pt1 C8 C7 49.2(3)
P1 Pt1 C8 C7 -102.3(3)
Cl1 Pt1 C8 C7 153.4(3)
P2 Pt1 C8 C9 -131.62(19)
P1 Pt1 C8 C9 76.89(18)
Cl1 Pt1 C8 C9 -27.5(5)
C7 C8 C9 C16 -102.3(5)
Pt1 C8 C9 C16 78.5(4)
C7 C8 C9 C10 85.4(4)
Pt1 C8 C9 C10 -93.7(3)
C16 C9 C10 C15 46.9(5)
C8 C9 C10 C15 -140.5(3)
C16 C9 C10 C11 -133.2(4)
C8 C9 C10 C11 39.4(4)
C15 C10 C11 C12 1.8(5)
C9 C10 C11 C12 -178.1(3)
C15 C10 C11 P1 -172.7(3)
C9 C10 C11 P1 7.4(4)
C21 P1 C11 C12 73.7(3)
C29 P1 C11 C12 -33.1(3)
Pt1 P1 C11 C12 -171.2(2)
C21 P1 C11 C10 -111.9(3)
C29 P1 C11 C10 141.3(3)
Pt1 P1 C11 C10 3.2(3)
C10 C11 C12 C13 -0.3(5)
P1 C11 C12 C13 174.1(3)
C11 C12 C13 C14 -1.8(5)
C12 C13 C14 C15 2.4(6)
C13 C14 C15 C10 -0.9(6)
C11 C10 C15 C14 -1.2(5)
C9 C10 C15 C14 178.7(3)
C8 C7 C17 C19 36.2(4)
C6 C7 C17 C19 -144.9(3)
C8 C7 C17 C18 -83.9(4)
C6 C7 C17 C18 95.0(3)
C8 C7 C17 C20 155.0(3)
C6 C7 C17 C20 -26.1(4)
C11 P1 C21 C26 -4.8(3)
C29 P1 C21 C26 104.9(3)
Pt1 P1 C21 C26 -125.0(3)
C11 P1 C21 C22 176.2(2)
C29 P1 C21 C22 -74.1(3)
Pt1 P1 C21 C22 56.0(3)
C26 C21 C22 C23 -1.0(5)
P1 C21 C22 C23 178.0(3)
C21 C22 C23 C24 1.3(5)
C21 C22 C23 C27 -176.7(3)
C22 C23 C24 C25 -0.7(5)
C27 C23 C24 C25 177.3(3)
C23 C24 C25 C26 -0.2(5)
C23 C24 C25 C28 -177.6(3)
C22 C21 C26 C25 0.1(5)
P1 C21 C26 C25 -178.9(2)
C24 C25 C26 C21 0.5(5)
C28 C25 C26 C21 177.9(3)
C22 C23 C27 F1A -54.0(7)
C24 C23 C27 F1A 128.0(6)
C22 C23 C27 F2 98.9(6)
C24 C23 C27 F2 -79.1(6)
C22 C23 C27 F3A 179.3(6)
C24 C23 C27 F3A 1.3(7)
C22 C23 C27 F2A 64.8(6)
C24 C23 C27 F2A -113.2(5)
C22 C23 C27 F1 -23.5(6)
C24 C23 C27 F1 158.5(5)
C22 C23 C27 F3 -138.0(5)
C24 C23 C27 F3 44.0(6)
C24 C25 C28 F4A -133.9(6)
C26 C25 C28 F4A 48.6(7)
C24 C25 C28 F6A 98.1(7)
C26 C25 C28 F6A -79.3(7)
C24 C25 C28 F4 -47.4(7)
C26 C25 C28 F4 135.1(6)
C24 C25 C28 F5 75.5(6)
C26 C25 C28 F5 -101.9(6)
C24 C25 C28 F5A -18.0(6)
C26 C25 C28 F5A 164.5(5)
C24 C25 C28 F6 -170.5(4)
C26 C25 C28 F6 12.0(6)
C11 P1 C29 C34 -91.6(3)
C21 P1 C29 C34 156.0(3)
Pt1 P1 C29 C34 40.0(3)
C11 P1 C29 C30 87.4(3)
C21 P1 C29 C30 -24.9(3)
Pt1 P1 C29 C30 -141.0(2)
C34 C29 C30 C31 1.0(5)
P1 C29 C30 C31 -178.1(2)
C29 C30 C31 C32 -0.2(5)
C29 C30 C31 C35 -178.7(3)
C30 C31 C32 C33 -0.1(5)
C35 C31 C32 C33 178.4(3)
C31 C32 C33 C34 -0.4(5)
C31 C32 C33 C36 176.2(3)
C32 C33 C34 C29 1.2(5)
C36 C33 C34 C29 -175.4(3)
C30 C29 C34 C33 -1.5(5)
P1 C29 C34 C33 177.6(2)
C32 C31 C35 F7 -94.5(4)
C30 C31 C35 F7 84.0(4)
C32 C31 C35 F8 26.3(5)
C30 C31 C35 F8 -155.2(3)
C32 C31 C35 F9 145.2(3)
C30 C31 C35 F9 -36.3(5)
C34 C33 C36 F11 -149.3(4)
C32 C33 C36 F11 34.1(5)
C34 C33 C36 F10 90.1(4)
C32 C33 C36 F10 -86.5(4)
C34 C33 C36 F12 -28.6(5)
C32 C33 C36 F12 154.8(3)
C1 P2 C37 C42 173.5(3)
C45 P2 C37 C42 -75.5(3)
Pt1 P2 C37 C42 60.8(3)
C1 P2 C37 C38 -8.1(3)
C45 P2 C37 C38 102.9(3)
Pt1 P2 C37 C38 -120.8(2)
C42 C37 C38 C39 -1.3(5)
P2 C37 C38 C39 -179.7(3)
C37 C38 C39 C40 1.3(5)
C37 C38 C39 C43 179.4(3)
C38 C39 C40 C41 0.6(5)
C43 C39 C40 C41 -177.5(3)
C39 C40 C41 C42 -2.5(5)
C39 C40 C41 C44 177.2(3)
C38 C37 C42 C41 -0.5(5)
P2 C37 C42 C41 177.9(2)
C40 C41 C42 C37 2.5(5)
C44 C41 C42 C37 -177.2(3)
C40 C39 C43 F14 -68.1(5)
C38 C39 C43 F14 113.7(4)
C40 C39 C43 F13 173.6(4)
C38 C39 C43 F13 -4.5(6)
C40 C39 C43 F15 52.7(5)
C38 C39 C43 F15 -125.4(4)
C40 C41 C44 F18 -11.1(6)
C42 C41 C44 F18 168.6(4)
C40 C41 C44 F16 110.8(4)
C42 C41 C44 F16 -69.6(5)
C40 C41 C44 F17 -130.7(4)
C42 C41 C44 F17 49.0(5)
C1 P2 C45 C50 100.9(3)
C37 P2 C45 C50 -9.4(3)
Pt1 P2 C45 C50 -147.2(3)
C1 P2 C45 C46 -80.7(3)
C37 P2 C45 C46 169.0(3)
Pt1 P2 C45 C46 31.1(3)
C50 C45 C46 C47 1.3(5)
P2 C45 C46 C47 -177.1(3)
C45 C46 C47 C48 0.2(5)
C45 C46 C47 C51 177.8(3)
C46 C47 C48 C49 -1.3(6)
C51 C47 C48 C49 -179.0(4)
C47 C48 C49 C50 1.1(6)
C47 C48 C49 C52 -178.8(4)
C46 C45 C50 C49 -1.5(5)
P2 C45 C50 C49 176.8(3)
C48 C49 C50 C45 0.4(6)
C52 C49 C50 C45 -179.8(4)
C46 C47 C51 F20 2.4(6)
C48 C47 C51 F20 -180.0(5)
C46 C47 C51 F21A 156.2(5)
C48 C47 C51 F21A -26.2(7)
C46 C47 C51 F20A -80.9(6)
C48 C47 C51 F20A 96.8(6)
C46 C47 C51 F19 126.7(5)
C48 C47 C51 F19 -55.6(6)
C46 C47 C51 F19A 36.0(6)
C48 C47 C51 F19A -146.3(5)
C46 C47 C51 F21 -117.3(5)
C48 C47 C51 F21 60.4(6)
C48 C49 C52 F22 106.9(7)
C50 C49 C52 F22 -72.9(7)
C48 C49 C52 F23A -110.6(7)
C50 C49 C52 F23A 69.5(7)
C48 C49 C52 F24 -26.1(7)
C50 C49 C52 F24 154.1(5)
C48 C49 C52 F24A 23.0(7)
C50 C49 C52 F24A -156.8(5)
C48 C49 C52 F22A 130.7(5)
C50 C49 C52 F22A -49.2(6)
C48 C49 C52 F23 -132.4(5)
C50 C49 C52 F23 47.8(6)

loop_
_platon_squeeze_void_nr
_platon_squeeze_void_average_x
_platon_squeeze_void_average_y
_platon_squeeze_void_average_z
_platon_squeeze_void_volume
_platon_squeeze_void_count_electrons
_platon_squeeze_void_content
1 0.500 1.000 0.500 246 86 ' '
2 0.473 0.977 0.091 20 2 ' '
3 0.527 1.023 0.909 20 2 ' '
